data_8103377
loop_
_publ_author_name
'Xin-E Duan'
'Bin Jia'
'Hong-Bo Tong'
'Diansheng Liu'

_publ_section_title
;
 Crystal structure of (E)-phenylacetaldehyde phenylhydrazone, C14H14N2
;
_journal_issue 2
_journal_name_full 'Zeitschrift f\"ur Kristallographie - New Crystal Structures'
_journal_page_first 247
_journal_volume 227
_journal_year 2012
_chemical_formula_sum 'C14 H14 N2'
_chemical_formula_weight 210.27
_space_group_IT_number 2
_symmetry_cell_setting triclinic
_symmetry_space_group_name_Hall '-P 1'
_symmetry_space_group_name_H-M 'P -1'
_atom_sites_solution_hydrogens geom
_atom_sites_solution_primary direct
_atom_sites_solution_secondary difmap
_audit_creation_method SHELXL-97
_cell_angle_alpha 78.294(8)
_cell_angle_beta 73.390(7)
_cell_angle_gamma 81.909(7)
_cell_formula_units_Z 2
_cell_length_a 7.352(5)
_cell_length_b 7.880(6)
_cell_length_c 10.978(8)
_cell_measurement_reflns_used 924
_cell_measurement_temperature 243(2)
_cell_measurement_theta_max 25.70
_cell_measurement_theta_min 2.66
_cell_volume 594.5(7)
_computing_cell_refinement SAINT
_computing_data_collection SMART
_computing_data_reduction SAINT
_computing_molecular_graphics SHELXTL
_computing_publication_material SHELXTL
_computing_structure_refinement 'SHELXL-97 (Sheldrick, 1997)'
_computing_structure_solution 'SHELXS-97 (Sheldrick, 1990)'
_diffrn_ambient_temperature 243(2)
_diffrn_measured_fraction_theta_full 1.000
_diffrn_measured_fraction_theta_max 1.000
_diffrn_measurement_device_type 'CCD AREA DETECOR'
_diffrn_measurement_method /w
_diffrn_radiation_monochromator graphite
_diffrn_radiation_source 'fine-focus sealed tube'
_diffrn_radiation_type MoK\a
_diffrn_radiation_wavelength 0.71073
_diffrn_reflns_av_R_equivalents 0.0157
_diffrn_reflns_av_sigmaI/netI 0.0350
_diffrn_reflns_limit_h_max 8
_diffrn_reflns_limit_h_min -8
_diffrn_reflns_limit_k_max 9
_diffrn_reflns_limit_k_min -9
_diffrn_reflns_limit_l_max 10
_diffrn_reflns_limit_l_min -13
_diffrn_reflns_number 2599
_diffrn_reflns_theta_full 25.01
_diffrn_reflns_theta_max 25.01
_diffrn_reflns_theta_min 1.96
_exptl_absorpt_coefficient_mu 0.070
_exptl_absorpt_correction_T_max 0.9861
_exptl_absorpt_correction_T_min 0.9792
_exptl_absorpt_correction_type multi-scan
_exptl_absorpt_process_details SADABS
_exptl_crystal_colour yellow
_exptl_crystal_density_diffrn 1.175
_exptl_crystal_density_method 'not measured'
_exptl_crystal_description block
_exptl_crystal_F_000 224
_exptl_crystal_size_max 0.30
_exptl_crystal_size_mid 0.20
_exptl_crystal_size_min 0.20
_refine_diff_density_max 0.139
_refine_diff_density_min -0.161
_refine_diff_density_rms 0.034
_refine_ls_extinction_method none
_refine_ls_goodness_of_fit_ref 0.991
_refine_ls_hydrogen_treatment constr
_refine_ls_matrix_type full
_refine_ls_number_parameters 145
_refine_ls_number_reflns 2102
_refine_ls_number_restraints 0
_refine_ls_restrained_S_all 0.991
_refine_ls_R_factor_all 0.0759
_refine_ls_R_factor_gt 0.0442
_refine_ls_shift/su_max 0.000
_refine_ls_shift/su_mean 0.000
_refine_ls_structure_factor_coef Fsqd
_refine_ls_weighting_details 'calc w=1/[\s^2^(Fo^2^)+(0.0722P)^2^+0.0000P] where P=(Fo^2^+2Fc^2^)/3'
_refine_ls_weighting_scheme calc
_refine_ls_wR_factor_gt 0.1110
_refine_ls_wR_factor_ref 0.1293
_reflns_number_gt 1382
_reflns_number_total 2102
_reflns_threshold_expression >2sigma(I)
_cod_data_source_file 1267-3742.cff
_cod_data_source_block s425b
_cod_depositor_comments
;
The following automatic conversions were performed:

'_symmetry_cell_setting' value 'Triclinic' changed to 'triclinic'
according to /home/saulius/struct/CIF-dictionaries/cif_core.dic
dictionary named 'cif_core.dic' version 2.4.1 from
2010-06-29.

'_exptl_absorpt_correction_type' value 'Multi-scan'
changed to 'multi-scan' according to
/home/saulius/struct/CIF-dictionaries/cif_core.dic dictionary named
'cif_core.dic' version 2.4.1 from 2010-06-29.

Automatic conversion script
Id: cif_fix_values 1891 2012-01-12 08:04:46Z andrius 
;
_cod_original_cell_volume 594.4(7)
_cod_original_sg_symbol_H-M P-1
_cod_database_code 8103377

loop_
_symmetry_equiv_pos_as_xyz
'x, y, z'
'-x, -y, -z'

loop_
_atom_site_label
_atom_site_type_symbol
_atom_site_fract_x
_atom_site_fract_y
_atom_site_fract_z
_atom_site_U_iso_or_equiv
_atom_site_adp_type
_atom_site_occupancy
_atom_site_symmetry_multiplicity
_atom_site_calc_flag
_atom_site_refinement_flags
N1 N 0.3344(2) 0.78923(18) 0.53072(15) 0.0580(4) Uani 1 1 d .
N2 N 0.2587(2) 0.95446(18) 0.49381(14) 0.0644(4) Uani 1 1 d .
H2 H 0.1711 1.0064 0.5494 0.077 Uiso 1 1 calc R
C1 C 0.2853(2) 0.7252(2) 0.64909(18) 0.0595(5) Uani 1 1 d .
H1 H 0.2058 0.7935 0.7079 0.071 Uiso 1 1 calc R
C2 C 0.3514(3) 0.5429(2) 0.69695(18) 0.0652(5) Uani 1 1 d .
H2A H 0.4072 0.5419 0.7682 0.078 Uiso 1 1 calc R
H2B H 0.4510 0.4979 0.6275 0.078 Uiso 1 1 calc R
C3 C 0.1908(2) 0.4258(2) 0.74278(15) 0.0482(4) Uani 1 1 d .
C4 C 0.1242(3) 0.3553(2) 0.87102(17) 0.0608(5) Uani 1 1 d .
H4 H 0.1782 0.3816 0.9322 0.073 Uiso 1 1 calc R
C5 C -0.0216(3) 0.2459(3) 0.91109(19) 0.0747(6) Uani 1 1 d .
H5 H -0.0653 0.1983 0.9989 0.090 Uiso 1 1 calc R
C6 C -0.1022(3) 0.2071(3) 0.8235(2) 0.0733(6) Uani 1 1 d .
H6 H -0.2004 0.1322 0.8506 0.088 Uiso 1 1 calc R
C7 C -0.0389(3) 0.2781(2) 0.69577(18) 0.0655(5) Uani 1 1 d .
H7 H -0.0950 0.2529 0.6353 0.079 Uiso 1 1 calc R
C8 C 0.1060(3) 0.3859(2) 0.65561(16) 0.0556(5) Uani 1 1 d .
H8 H 0.1483 0.4334 0.5677 0.067 Uiso 1 1 calc R
C9 C 0.3225(2) 1.0385(2) 0.36733(16) 0.0491(4) Uani 1 1 d .
C10 C 0.4743(2) 0.9669(2) 0.27801(17) 0.0564(5) Uani 1 1 d .
H10 H 0.5381 0.8591 0.3030 0.068 Uiso 1 1 calc R
C11 C 0.5303(3) 1.0540(2) 0.15365(17) 0.0614(5) Uani 1 1 d .
H11 H 0.6329 1.0050 0.0942 0.074 Uiso 1 1 calc R
C12 C 0.4394(3) 1.2110(2) 0.11454(17) 0.0655(5) Uani 1 1 d .
H12 H 0.4787 1.2692 0.0290 0.079 Uiso 1 1 calc R
C13 C 0.2884(3) 1.2827(2) 0.20301(18) 0.0641(5) Uani 1 1 d .
H13 H 0.2252 1.3905 0.1772 0.077 Uiso 1 1 calc R
C14 C 0.2306(2) 1.1975(2) 0.32808(17) 0.0572(5) Uani 1 1 d .
H14 H 0.1281 1.2473 0.3873 0.069 Uiso 1 1 calc R

loop_
_atom_site_aniso_label
_atom_site_aniso_U_11
_atom_site_aniso_U_22
_atom_site_aniso_U_33
_atom_site_aniso_U_23
_atom_site_aniso_U_13
_atom_site_aniso_U_12
N1 0.0554(9) 0.0530(9) 0.0660(11) -0.0116(7) -0.0135(7) -0.0096(7)
N2 0.0670(10) 0.0555(9) 0.0608(10) -0.0129(7) -0.0014(7) -0.0006(8)
C1 0.0585(12) 0.0622(11) 0.0629(13) -0.0139(9) -0.0151(9) -0.0195(9)
C2 0.0554(11) 0.0706(12) 0.0734(13) -0.0019(9) -0.0254(9) -0.0160(9)
C3 0.0437(10) 0.0473(9) 0.0526(11) -0.0080(7) -0.0129(8) -0.0009(7)
C4 0.0623(12) 0.0671(12) 0.0543(12) -0.0093(9) -0.0202(9) -0.0016(10)
C5 0.0744(14) 0.0779(14) 0.0584(13) 0.0048(10) -0.0040(10) -0.0146(11)
C6 0.0694(13) 0.0672(13) 0.0785(15) -0.0100(10) -0.0050(11) -0.0251(10)
C7 0.0662(12) 0.0672(12) 0.0697(13) -0.0230(10) -0.0156(10) -0.0162(10)
C8 0.0567(11) 0.0599(11) 0.0493(10) -0.0099(8) -0.0101(8) -0.0099(8)
C9 0.0442(9) 0.0494(10) 0.0577(11) -0.0169(8) -0.0116(8) -0.0098(8)
C10 0.0499(10) 0.0517(10) 0.0673(12) -0.0176(9) -0.0111(9) -0.0022(8)
C11 0.0533(11) 0.0653(11) 0.0619(12) -0.0193(9) -0.0042(9) -0.0042(9)
C12 0.0646(12) 0.0721(13) 0.0589(12) -0.0100(9) -0.0148(9) -0.0081(10)
C13 0.0624(12) 0.0601(11) 0.0709(13) -0.0144(9) -0.0217(10) 0.0042(9)
C14 0.0486(10) 0.0591(11) 0.0642(12) -0.0204(9) -0.0109(8) 0.0007(8)

loop_
_atom_type_symbol
_atom_type_description
_atom_type_scat_dispersion_real
_atom_type_scat_dispersion_imag
_atom_type_scat_source
C C 0.0033 0.0016 'International Tables Vol C Tables 4.2.6.8 and 6.1.1.4'
H H 0.0000 0.0000 'International Tables Vol C Tables 4.2.6.8 and 6.1.1.4'
N N 0.0061 0.0033 'International Tables Vol C Tables 4.2.6.8 and 6.1.1.4'

loop_
_geom_angle_atom_site_label_1
_geom_angle_atom_site_label_2
_geom_angle_atom_site_label_3
_geom_angle
C1 N1 N2 117.13(14)
N1 N2 C9 119.69(13)
N1 N2 H2 120.2
C9 N2 H2 120.2
N1 C1 C2 120.86(17)
N1 C1 H1 119.6
C2 C1 H1 119.6
C1 C2 C3 111.91(15)
C1 C2 H2A 109.2
C3 C2 H2A 109.2
C1 C2 H2B 109.2
C3 C2 H2B 109.2
H2A C2 H2B 107.9
C4 C3 C8 118.00(18)
C4 C3 C2 121.61(15)
C8 C3 C2 120.39(16)
C3 C4 C5 120.81(17)
C3 C4 H4 119.6
C5 C4 H4 119.6
C6 C5 C4 120.27(19)
C6 C5 H5 119.9
C4 C5 H5 119.9
C5 C6 C7 119.5(2)
C5 C6 H6 120.2
C7 C6 H6 120.2
C6 C7 C8 120.40(18)
C6 C7 H7 119.8
C8 C7 H7 119.8
C7 C8 C3 121.00(17)
C7 C8 H8 119.5
C3 C8 H8 119.5
N2 C9 C14 118.90(15)
N2 C9 C10 122.13(15)
C14 C9 C10 118.96(16)
C11 C10 C9 119.91(17)
C11 C10 H10 120.0
C9 C10 H10 120.0
C12 C11 C10 121.25(16)
C12 C11 H11 119.4
C10 C11 H11 119.4
C11 C12 C13 119.05(18)
C11 C12 H12 120.5
C13 C12 H12 120.5
C14 C13 C12 120.52(17)
C14 C13 H13 119.7
C12 C13 H13 119.7
C13 C14 C9 120.32(16)
C13 C14 H14 119.8
C9 C14 H14 119.8

loop_
_geom_bond_atom_site_label_1
_geom_bond_atom_site_label_2
_geom_bond_distance
N1 C1 1.261(2)
N1 N2 1.371(2)
N2 C9 1.389(2)
N2 H2 0.8700
C1 C2 1.490(2)
C1 H1 0.9400
C2 C3 1.510(2)
C2 H2A 0.9800
C2 H2B 0.9800
C3 C4 1.377(2)
C3 C8 1.386(2)
C4 C5 1.386(3)
C4 H4 0.9400
C5 C6 1.366(3)
C5 H5 0.9400
C6 C7 1.370(3)
C6 H6 0.9400
C7 C8 1.373(2)
C7 H7 0.9400
C8 H8 0.9400
C9 C14 1.386(2)
C9 C10 1.395(2)
C10 C11 1.372(3)
C10 H10 0.9400
C11 C12 1.370(2)
C11 H11 0.9400
C12 C13 1.387(3)
C12 H12 0.9400
C13 C14 1.375(3)
C13 H13 0.9400
C14 H14 0.9400

loop_
_geom_torsion_atom_site_label_1
_geom_torsion_atom_site_label_2
_geom_torsion_atom_site_label_3
_geom_torsion_atom_site_label_4
_geom_torsion
C1 N1 N2 C9 173.33(16)
N2 N1 C1 C2 176.42(14)
N1 C1 C2 C3 -110.34(19)
C1 C2 C3 C4 -112.17(18)
C1 C2 C3 C8 67.9(2)
C8 C3 C4 C5 0.9(2)
C2 C3 C4 C5 -179.08(16)
C3 C4 C5 C6 -0.3(3)
C4 C5 C6 C7 -0.5(3)
C5 C6 C7 C8 0.8(3)
C6 C7 C8 C3 -0.2(3)
C4 C3 C8 C7 -0.6(2)
C2 C3 C8 C7 179.33(16)
N1 N2 C9 C14 173.16(14)
N1 N2 C9 C10 -5.9(2)
N2 C9 C10 C11 179.10(16)
C14 C9 C10 C11 0.1(3)
C9 C10 C11 C12 -0.2(3)
C10 C11 C12 C13 0.2(3)
C11 C12 C13 C14 -0.1(3)
C12 C13 C14 C9 0.0(3)
N2 C9 C14 C13 -179.01(16)
C10 C9 C14 C13 0.0(3)
